data_1501766
loop_
_publ_author_name
'Lee, Jong Hoon'
'Naumov, Pance'
'Chung, Ihn Hee'
'Lee, Sang Cheol'

_publ_section_title
;
 Solid-state thermochromism and phase transitions of charge transfer
 1,3-diamino-4,6-dinitrobenzene dyes.
;
_journal_issue 35
_journal_name_full 'The journal of physical chemistry. A'
_journal_page_first 10087
_journal_page_last 10096
_journal_paper_doi 10.1021/jp205793b
_journal_volume 115
_journal_year 2011
_chemical_formula_sum 'C14 H24 N6 O4'
_chemical_formula_weight 340.39
_chemical_name_systematic
;
 ?
;
_space_group_IT_number 14
_symmetry_cell_setting monoclinic
_symmetry_space_group_name_Hall '-P 2ybc'
_symmetry_space_group_name_H-M 'P 1 21/c 1'
_atom_sites_solution_hydrogens geom
_atom_sites_solution_primary direct
_atom_sites_solution_secondary difmap
_audit_creation_method SHELXL-97
_cell_angle_alpha 90.00
_cell_angle_beta 110.8430(10)
_cell_angle_gamma 90.00
_cell_formula_units_Z 4
_cell_length_a 12.7313(6)
_cell_length_b 15.6701(8)
_cell_length_c 9.4477(4)
_cell_measurement_temperature 293(2)
_cell_volume 1761.48(14)
_computing_cell_refinement 'APEX2 software (Bruker, 2007)'
_computing_data_collection 'APEX2 software (Bruker, 2007)'
_computing_data_reduction 'SAINT (Bruker, 2007)'
_computing_molecular_graphics 'DIAMOND (Brandenburg, 2005)'
_computing_publication_material 'WinGX (Farrugia, 1999)'
_computing_structure_refinement 'SHELXL-97 (Sheldrick, 2008)'
_computing_structure_solution 'SHELXS-97 (Sheldrick, 2008)'
_diffrn_ambient_temperature 293(2)
_diffrn_measured_fraction_theta_full 0.990
_diffrn_measured_fraction_theta_max 0.990
_diffrn_measurement_device_type 'Bruker SMART APEX2 diffractometer'
_diffrn_measurement_method '\f and \w scans'
_diffrn_radiation_monochromator 'multilayer confocal TXS mirror'
_diffrn_radiation_source 'rotating anode'
_diffrn_radiation_type MoK\a
_diffrn_radiation_wavelength 0.71073
_diffrn_reflns_av_R_equivalents 0.0265
_diffrn_reflns_av_sigmaI/netI 0.0192
_diffrn_reflns_limit_h_max 14
_diffrn_reflns_limit_h_min -15
_diffrn_reflns_limit_k_max 18
_diffrn_reflns_limit_k_min -19
_diffrn_reflns_limit_l_max 11
_diffrn_reflns_limit_l_min -11
_diffrn_reflns_number 14683
_diffrn_reflns_theta_full 26.01
_diffrn_reflns_theta_max 26.01
_diffrn_reflns_theta_min 2.65
_exptl_absorpt_coefficient_mu 0.096
_exptl_absorpt_correction_T_max 0.9943
_exptl_absorpt_correction_T_min 0.9708
_exptl_absorpt_process_details 'SADABS (Sheldrick, 1996)'
_exptl_crystal_colour yellow
_exptl_crystal_density_diffrn 1.284
_exptl_crystal_density_method 'not measured'
_exptl_crystal_description block
_exptl_crystal_F_000 728
_exptl_crystal_size_max 0.31
_exptl_crystal_size_mid 0.22
_exptl_crystal_size_min 0.06
_refine_diff_density_max 0.507
_refine_diff_density_min -0.261
_refine_diff_density_rms 0.048
_refine_ls_extinction_method none
_refine_ls_goodness_of_fit_ref 1.051
_refine_ls_hydrogen_treatment mixed
_refine_ls_matrix_type full
_refine_ls_number_parameters 227
_refine_ls_number_reflns 3422
_refine_ls_number_restraints 0
_refine_ls_restrained_S_all 1.051
_refine_ls_R_factor_all 0.0660
_refine_ls_R_factor_gt 0.0557
_refine_ls_shift/su_max 0.000
_refine_ls_shift/su_mean 0.000
_refine_ls_structure_factor_coef Fsqd
_refine_ls_weighting_details 'calc w=1/[\s^2^(Fo^2^)+(0.0845P)^2^+0.6240P] where P=(Fo^2^+2Fc^2^)/3'
_refine_ls_weighting_scheme calc
_refine_ls_wR_factor_gt 0.1567
_refine_ls_wR_factor_ref 0.1657
_reflns_number_gt 2777
_reflns_number_total 3422
_reflns_threshold_expression >2sigma(I)
_cod_data_source_file jp205793b_si_009.cif
_cod_data_source_block lee8
_cod_depositor_comments
;
The following automatic conversions were performed:

'_symmetry_cell_setting' value 'Monoclinic' changed to 'monoclinic'
according to /home/saulius/struct/CIF-dictionaries/cif_core.dic
dictionary named 'cif_core.dic' version 2.4.1 from 2010-06-29.

Automatic conversion script
Id: cif_fix_values 1715 2011-07-08 13:25:40Z adriana 
;
_cod_original_sg_symbol_H-M P21/c
_cod_database_code 1501766

loop_
_symmetry_equiv_pos_as_xyz
'x, y, z'
'-x, y+1/2, -z+1/2'
'-x, -y, -z'
'x, -y-1/2, z-1/2'

loop_
_atom_site_label
_atom_site_type_symbol
_atom_site_fract_x
_atom_site_fract_y
_atom_site_fract_z
_atom_site_U_iso_or_equiv
_atom_site_adp_type
_atom_site_occupancy
_atom_site_symmetry_multiplicity
_atom_site_calc_flag
_atom_site_refinement_flags
N5 N 0.19135(14) 0.12268(11) -0.58133(19) 0.0571(4) Uani 1 1 d .
C14 C 0.0977(2) 0.1170(2) -0.5318(4) 0.0938(9) Uani 1 1 d .
H14A H 0.1244 0.1105 -0.4237 0.141 Uiso 1 1 calc R
H14B H 0.0523 0.0687 -0.5786 0.141 Uiso 1 1 calc R
H14C H 0.0534 0.1681 -0.5598 0.141 Uiso 1 1 calc R
C13 C 0.1529(3) 0.1291(2) -0.7452(3) 0.1073(11) Uani 1 1 d .
H13A H 0.1070 0.0806 -0.7897 0.161 Uiso 1 1 calc R
H13B H 0.2166 0.1307 -0.7770 0.161 Uiso 1 1 calc R
H13C H 0.1097 0.1804 -0.7774 0.161 Uiso 1 1 calc R
H2N H 0.749(3) 0.163(2) 0.191(4) 0.129 Uiso 1 1 d .
H1N H 0.360(3) 0.060(2) -0.394(4) 0.129 Uiso 1 1 d .
N2 N 0.68649(14) 0.17617(10) 0.12531(17) 0.0495(4) Uani 1 1 d .
C1 C 0.53479(14) 0.13461(11) -0.0975(2) 0.0420(4) Uani 1 1 d .
H1 H 0.5020 0.1878 -0.0987 0.050 Uiso 1 1 calc R
C6 C 0.63475(14) 0.11645(11) 0.02163(19) 0.0407(4) Uani 1 1 d .
C5 C 0.67957(15) 0.03217(11) 0.0254(2) 0.0447(4) Uani 1 1 d .
N1 N 0.38817(14) 0.09984(10) -0.3306(2) 0.0552(5) Uani 1 1 d .
C2 C 0.48099(14) 0.07780(11) -0.2151(2) 0.0423(4) Uani 1 1 d .
O3 O 0.81489(16) -0.06872(11) 0.1339(2) 0.0856(6) Uani 1 1 d .
N3 N 0.78159(15) 0.00378(11) 0.1407(2) 0.0605(5) Uani 1 1 d .
C4 C 0.62682(16) -0.02532(11) -0.0862(2) 0.0468(4) Uani 1 1 d .
H4 H 0.6567 -0.0799 -0.0810 0.056 Uiso 1 1 calc R
O2 O 0.53144(16) -0.13970(10) -0.2993(2) 0.0921(7) Uani 1 1 d .
C3 C 0.53113(15) -0.00488(11) -0.2056(2) 0.0461(4) Uani 1 1 d .
N4 N 0.48703(15) -0.06939(10) -0.3182(2) 0.0650(5) Uani 1 1 d .
O1 O 0.40530(17) -0.05335(11) -0.4327(2) 0.1018(8) Uani 1 1 d .
O4 O 0.83266(16) 0.05238(12) 0.2435(2) 0.0953(7) Uani 1 1 d .
C7 C 0.33130(18) 0.18126(12) -0.3492(2) 0.0585(5) Uani 1 1 d .
H7A H 0.3859 0.2268 -0.3117 0.070 Uiso 1 1 calc R
H7B H 0.2814 0.1820 -0.2919 0.070 Uiso 1 1 calc R
N6 N 0.84711(14) 0.31143(12) 0.2482(2) 0.0620(5) Uani 1 1 d .
C10 C 0.73197(16) 0.31581(12) 0.2411(2) 0.0516(5) Uani 1 1 d .
H10A H 0.7081 0.3750 0.2291 0.062 Uiso 1 1 calc R
H10B H 0.7285 0.2957 0.3365 0.062 Uiso 1 1 calc R
C9 C 0.65093(16) 0.26435(12) 0.1141(2) 0.0508(5) Uani 1 1 d .
H9A H 0.5763 0.2678 0.1192 0.061 Uiso 1 1 calc R
H9B H 0.6476 0.2876 0.0175 0.061 Uiso 1 1 calc R
C8 C 0.2645(2) 0.19467(14) -0.5159(3) 0.0664(6) Uani 1 1 d .
H8A H 0.2195 0.2460 -0.5283 0.080 Uiso 1 1 calc R
H8B H 0.3160 0.2028 -0.5697 0.080 Uiso 1 1 calc R
C12 C 0.9212(2) 0.3474(2) 0.3908(3) 0.0923(9) Uani 1 1 d .
H12A H 0.9977 0.3438 0.3956 0.138 Uiso 1 1 calc R
H12B H 0.9130 0.3160 0.4736 0.138 Uiso 1 1 calc R
H12C H 0.9018 0.4061 0.3974 0.138 Uiso 1 1 calc R
C11 C 0.8609(3) 0.3567(2) 0.1219(4) 0.0963(9) Uani 1 1 d .
H11A H 0.8128 0.3319 0.0285 0.144 Uiso 1 1 calc R
H11B H 0.9377 0.3526 0.1284 0.144 Uiso 1 1 calc R
H11C H 0.8414 0.4157 0.1255 0.144 Uiso 1 1 calc R

loop_
_atom_site_aniso_label
_atom_site_aniso_U_11
_atom_site_aniso_U_22
_atom_site_aniso_U_33
_atom_site_aniso_U_23
_atom_site_aniso_U_13
_atom_site_aniso_U_12
N5 0.0503(9) 0.0573(10) 0.0501(9) 0.0001(7) 0.0012(7) 0.0031(7)
C14 0.0635(16) 0.108(2) 0.103(2) 0.0157(17) 0.0217(15) -0.0036(15)
C13 0.122(3) 0.123(3) 0.0585(16) -0.0054(16) 0.0099(16) 0.004(2)
N2 0.0497(9) 0.0447(8) 0.0435(8) -0.0007(6) 0.0037(7) 0.0018(7)
C1 0.0407(9) 0.0344(8) 0.0482(10) 0.0003(7) 0.0125(7) 0.0013(7)
C6 0.0421(9) 0.0400(9) 0.0392(8) 0.0038(7) 0.0134(7) -0.0020(7)
C5 0.0435(9) 0.0418(9) 0.0454(9) 0.0098(7) 0.0118(8) 0.0035(7)
N1 0.0481(9) 0.0403(8) 0.0598(10) -0.0078(7) -0.0022(7) 0.0050(7)
C2 0.0373(9) 0.0375(9) 0.0486(10) 0.0012(7) 0.0108(7) -0.0020(7)
O3 0.0852(12) 0.0677(11) 0.0797(11) 0.0036(8) -0.0005(9) 0.0351(9)
N3 0.0571(10) 0.0539(10) 0.0568(10) 0.0080(8) 0.0036(8) 0.0100(8)
C4 0.0479(10) 0.0354(8) 0.0559(10) 0.0057(8) 0.0168(8) 0.0031(7)
O2 0.0917(13) 0.0421(8) 0.1079(14) -0.0208(8) -0.0069(10) 0.0158(8)
C3 0.0447(10) 0.0356(9) 0.0537(10) -0.0022(7) 0.0122(8) -0.0032(7)
N4 0.0590(11) 0.0395(9) 0.0779(12) -0.0113(8) 0.0017(9) 0.0024(7)
O1 0.0927(13) 0.0573(9) 0.1014(14) -0.0306(9) -0.0319(11) 0.0152(9)
O4 0.0841(12) 0.0699(11) 0.0836(12) -0.0049(9) -0.0295(10) 0.0159(9)
C7 0.0508(11) 0.0432(10) 0.0636(12) -0.0067(9) -0.0016(9) 0.0060(8)
N6 0.0495(10) 0.0577(10) 0.0729(12) -0.0129(9) 0.0147(9) -0.0029(8)
C10 0.0526(11) 0.0503(11) 0.0487(10) -0.0084(8) 0.0141(9) 0.0006(8)
C9 0.0494(10) 0.0461(10) 0.0502(10) -0.0052(8) 0.0095(8) 0.0033(8)
C8 0.0622(13) 0.0544(12) 0.0707(14) 0.0061(10) 0.0092(11) 0.0027(10)
C12 0.0655(15) 0.0922(19) 0.0912(19) -0.0111(15) -0.0064(14) -0.0149(14)
C11 0.097(2) 0.109(2) 0.102(2) -0.0167(18) 0.0579(18) -0.0270(18)

loop_
_atom_type_symbol
_atom_type_description
_atom_type_scat_dispersion_real
_atom_type_scat_dispersion_imag
_atom_type_scat_source
C C 0.0033 0.0016 'International Tables Vol C Tables 4.2.6.8 and 6.1.1.4'
N N 0.0061 0.0033 'International Tables Vol C Tables 4.2.6.8 and 6.1.1.4'
O O 0.0106 0.0060 'International Tables Vol C Tables 4.2.6.8 and 6.1.1.4'
H H 0.0000 0.0000 'International Tables Vol C Tables 4.2.6.8 and 6.1.1.4'

loop_
_geom_angle_atom_site_label_1
_geom_angle_atom_site_label_2
_geom_angle_atom_site_label_3
_geom_angle
C14 N5 C13 110.5(2)
C14 N5 C8 113.1(2)
C13 N5 C8 108.7(2)
C6 N2 C9 123.50(15)
C6 C1 C2 124.01(16)
N2 C6 C1 121.00(16)
N2 C6 C5 122.34(16)
C1 C6 C5 116.65(15)
C4 C5 C6 120.36(16)
C4 C5 N3 116.36(16)
C6 C5 N3 123.26(16)
C2 N1 C7 125.85(16)
N1 C2 C1 121.65(16)
N1 C2 C3 121.95(16)
C1 C2 C3 116.40(15)
O3 N3 O4 121.60(18)
O3 N3 C5 119.00(18)
O4 N3 C5 119.40(17)
C5 C4 C3 121.94(17)
C4 C3 N4 116.46(16)
C4 C3 C2 120.54(16)
N4 C3 C2 122.99(16)
O2 N4 O1 121.00(18)
O2 N4 C3 119.32(17)
O1 N4 C3 119.68(16)
N1 C7 C8 108.66(17)
C10 N6 C11 110.8(2)
C10 N6 C12 109.72(19)
C11 N6 C12 110.1(2)
N6 C10 C9 114.04(16)
N2 C9 C10 110.18(15)
N5 C8 C7 111.85(18)

loop_
_geom_bond_atom_site_label_1
_geom_bond_atom_site_label_2
_geom_bond_distance
N5 C14 1.431(3)
N5 C13 1.452(3)
N5 C8 1.454(3)
N2 C6 1.345(2)
N2 C9 1.446(2)
C1 C6 1.396(2)
C1 C2 1.398(2)
C6 C5 1.434(2)
C5 C4 1.368(3)
C5 N3 1.437(2)
N1 C2 1.337(2)
N1 C7 1.446(2)
C2 C3 1.433(2)
O3 N3 1.222(2)
N3 O4 1.223(2)
C4 C3 1.371(3)
O2 N4 1.222(2)
C3 N4 1.430(2)
N4 O1 1.231(2)
C7 C8 1.515(3)
N6 C10 1.445(3)
N6 C11 1.452(3)
N6 C12 1.455(3)
C10 C9 1.508(3)

loop_
_geom_hbond_atom_site_label_D
_geom_hbond_atom_site_label_H
_geom_hbond_atom_site_label_A
_geom_hbond_distance_DH
_geom_hbond_distance_HA
_geom_hbond_distance_DA
_geom_hbond_angle_DHA
N2 H2N O4 0.84(4) 2.01(4) 2.645(2) 132(3)
N1 H1N O1 0.86(4) 1.94(4) 2.625(2) 137(3)
